data_7703725
loop_
_publ_author_name
'Mayans, J\'ulia'
'Font-Bardia, Merc\`e'
'Escuer, Albert'

_publ_section_title
;
 Na<sub>2</sub>MnLn<sup>III</sup> clusters with a non-equivalent core:
 chiral vs. meso isomerism.
;
_journal_issue 14
_journal_name_full 'Dalton transactions (Cambridge, England : 2003)'
_journal_page_first 4216
_journal_page_last 4219
_journal_paper_doi 10.1039/d0dt00540a
_journal_volume 49
_journal_year 2020
_chemical_absolute_configuration rm
_chemical_formula_moiety 'C96 H90 Cl6 Mn6 N6 Na2 O20 Tb, 6.50(H2 O),3(C H4 O)'
_chemical_formula_sum 'C99 H115 Cl6 Mn6 N6 Na2 O29.5 Tb'
_chemical_formula_weight 2608.20
_space_group_crystal_system trigonal
_space_group_IT_number 146
_space_group_name_Hall 'R 3'
_space_group_name_H-M_alt 'R 3 :H'
_atom_sites_solution_hydrogens geom
_audit_creation_method SHELXL-97
_audit_update_record
;
2020-02-12 deposited with the CCDC.	2020-03-10 downloaded from the CCDC.
;
_cell_angle_alpha 90
_cell_angle_beta 90
_cell_angle_gamma 120
_cell_formula_units_Z 3
_cell_length_a 19.5945(5)
_cell_length_b 19.5945(5)
_cell_length_c 28.3967(7)
_cell_measurement_reflns_used 9152
_cell_measurement_temperature 100(2)
_cell_measurement_theta_max 26.34
_cell_measurement_theta_min 2.51
_cell_volume 9442.1(4)
_computing_cell_refinement 'Bruker SAINT'
_computing_data_collection 'Bruker APEX2'
_computing_data_reduction 'Bruker SAINT'
_computing_molecular_graphics 'Bruker SHELXTL'
_computing_publication_material 'Bruker SHELXTL'
_computing_structure_refinement 'SHELXL-2014 (Sheldrick 2014)'
_computing_structure_solution 'SHELXS-97 (Sheldrick 2008)'
_diffrn_ambient_temperature 100(2)
_diffrn_measured_fraction_theta_full 0.998
_diffrn_measured_fraction_theta_max 0.997
_diffrn_measurement_device_type 'D8 Venture'
_diffrn_measurement_method '\f and \w scans'
_diffrn_radiation_type MoK\a
_diffrn_radiation_wavelength 0.71073
_diffrn_reflns_av_R_equivalents 0.0557
_diffrn_reflns_av_unetI/netI 0.0645
_diffrn_reflns_Laue_measured_fraction_full 0.998
_diffrn_reflns_Laue_measured_fraction_max 0.997
_diffrn_reflns_limit_h_max 24
_diffrn_reflns_limit_h_min -24
_diffrn_reflns_limit_k_max 24
_diffrn_reflns_limit_k_min -24
_diffrn_reflns_limit_l_max 35
_diffrn_reflns_limit_l_min -32
_diffrn_reflns_number 26515
_diffrn_reflns_point_group_measured_fraction_full 0.970
_diffrn_reflns_point_group_measured_fraction_max 0.965
_diffrn_reflns_theta_full 25.242
_diffrn_reflns_theta_max 26.434
_diffrn_reflns_theta_min 2.079
_diffrn_source microfocus
_exptl_absorpt_coefficient_mu 1.338
_exptl_absorpt_correction_T_max 0.7454
_exptl_absorpt_correction_T_min 0.6585
_exptl_absorpt_correction_type multi-scan
_exptl_absorpt_process_details sadabs
_exptl_crystal_colour red
_exptl_crystal_density_diffrn 1.376
_exptl_crystal_description prism
_exptl_crystal_F_000 3978
_exptl_crystal_preparation 'Magnetic properties'
_exptl_crystal_recrystallization_method 'Re-crystallisation from solvent: methanol/ACN/diethylether'
_exptl_crystal_size_max 0.187
_exptl_crystal_size_mid 0.146
_exptl_crystal_size_min 0.125
_refine_diff_density_max 1.846
_refine_diff_density_min -0.579
_refine_diff_density_rms 0.143
_refine_ls_abs_structure_details
;
 Refined as an inversion twin.
;
_refine_ls_abs_structure_Flack 0.019(18)
_refine_ls_extinction_method none
_refine_ls_goodness_of_fit_ref 1.112
_refine_ls_hydrogen_treatment constr
_refine_ls_matrix_type full
_refine_ls_number_parameters 452
_refine_ls_number_reflns 8375
_refine_ls_number_restraints 3
_refine_ls_restrained_S_all 1.112
_refine_ls_R_factor_all 0.0548
_refine_ls_R_factor_gt 0.0477
_refine_ls_shift/su_max 0.000
_refine_ls_shift/su_mean 0.000
_refine_ls_structure_factor_coef Fsqd
_refine_ls_weighting_details
;
 w=1/[\s^2^(Fo^2^)+(0.0779P)^2^+30.0030P]
 where P=(Fo^2^+2Fc^2^)/3
;
_refine_ls_weighting_scheme calc
_refine_ls_wR_factor_gt 0.1355
_refine_ls_wR_factor_ref 0.1394
_reflns_Friedel_coverage 0.936
_reflns_Friedel_fraction_full 0.942
_reflns_Friedel_fraction_max 0.933
_reflns_number_gt 7577
_reflns_number_total 8375
_reflns_threshold_expression 'I > 2\s(I)'
_cod_data_source_file d0dt00540a2.cif
_cod_data_source_block mo_i06ub94_0m_b_sq_d
_cod_depositor_comments 'Adding full bibliography for 7703720--7703725.cif.'
_cod_original_cell_volume 9442.1(5)
_cod_original_formula_sum 'C99 H115 Cl6 Mn6 N6 Na2 O29.50 Tb'
_cod_database_code 7703725
_shelx_space_group_comment
;
The symmetry employed for this shelxl refinement is uniquely defined
by the following loop, which should always be used as a source of
symmetry information in preference to the above space-group names.
They are only intended as comments.
;

loop_
_space_group_symop_operation_xyz
'x, y, z'
'-y, x-y, z'
'-x+y, -x, z'
'x+2/3, y+1/3, z+1/3'
'-y+2/3, x-y+1/3, z+1/3'
'-x+y+2/3, -x+1/3, z+1/3'
'x+1/3, y+2/3, z+2/3'
'-y+1/3, x-y+2/3, z+2/3'
'-x+y+1/3, -x+2/3, z+2/3'

loop_
_atom_site_label
_atom_site_type_symbol
_atom_site_fract_x
_atom_site_fract_y
_atom_site_fract_z
_atom_site_U_iso_or_equiv
_atom_site_adp_type
_atom_site_occupancy
_atom_site_site_symmetry_order
_atom_site_calc_flag
_atom_site_refinement_flags_posn
_atom_site_refinement_flags_adp
_atom_site_refinement_flags_occupancy
_atom_site_disorder_assembly
_atom_site_disorder_group
Tb1 Tb 0.3333 0.6667 0.49456(2) 0.01195(18) Uani 1 3 d S T P . .
Mn1 Mn 0.24503(8) 0.56378(8) 0.60754(5) 0.0116(3) Uani 1 1 d . . . . .
Mn2 Mn 0.33329(8) 0.56843(8) 0.39330(5) 0.0112(3) Uani 1 1 d . . . . .
Cl1 Cl 0.35803(13) 0.52543(13) 0.60720(8) 0.0166(5) Uani 1 1 d . . . . .
Cl2 Cl 0.48639(13) 0.66868(13) 0.39241(8) 0.0161(5) Uani 1 1 d . . . . .
Na1 Na 0.3333 0.6667 0.7091(2) 0.0160(14) Uani 1 3 d S T P . .
Na2 Na 0.3333 0.6667 0.2906(2) 0.0141(13) Uani 1 3 d S T P . .
O1 O 0.2402(4) 0.5661(4) 0.5407(2) 0.0140(14) Uani 1 1 d . . . . .
O2 O 0.2412(4) 0.5502(4) 0.6740(2) 0.0135(14) Uani 1 1 d . . . . .
O3 O 0.2945(4) 0.5558(4) 0.7594(2) 0.0210(15) Uani 1 1 d . . . . .
O4 O 0.3332(4) 0.5612(4) 0.4603(2) 0.0131(13) Uani 1 1 d . . . . .
O5 O 0.3408(4) 0.5651(4) 0.3271(2) 0.0150(14) Uani 1 1 d . . . . .
O6 O 0.4018(4) 0.6206(4) 0.2440(2) 0.0224(16) Uani 1 1 d . . . . .
O7 O 0.3333 0.6667 0.6101(4) 0.011(2) Uani 1 3 d S T P . .
O8 O 0.3333 0.6667 0.3999(4) 0.014(2) Uani 1 3 d S T P . .
N1 N 0.1550(4) 0.4551(4) 0.5990(3) 0.0148(15) Uani 1 1 d . . . . .
N2 N 0.3198(4) 0.4616(4) 0.3978(3) 0.0125(15) Uani 1 1 d . . . . .
C1 C 0.1629(6) 0.5140(5) 0.5241(3) 0.015(2) Uani 1 1 d . . . . .
H1A H 0.1644 0.5060 0.4897 0.018 Uiso 1 1 calc R U . . .
H1B H 0.1289 0.5371 0.5298 0.018 Uiso 1 1 calc R U . . .
C2 C 0.1292(6) 0.4348(5) 0.5496(3) 0.0184(19) Uani 1 1 d . . . . .
H2 H 0.1557 0.4067 0.5364 0.022 Uiso 1 1 calc R U . . .
C3 C 0.0413(6) 0.3833(6) 0.5409(4) 0.030(3) Uani 1 1 d . . . . .
C4 C 0.0147(8) 0.3248(7) 0.5083(5) 0.044(4) Uani 1 1 d . . . . .
H4 H 0.0514 0.3146 0.4926 0.052 Uiso 1 1 calc R U . . .
C5 C -0.0641(12) 0.2800(10) 0.4975(7) 0.069(6) Uani 1 1 d . . . . .
H5 H -0.0813 0.2405 0.4739 0.083 Uiso 1 1 calc R U . . .
C6 C -0.1164(12) 0.2927(10) 0.5207(7) 0.077(7) Uani 1 1 d . . . . .
H6 H -0.1711 0.2602 0.5146 0.092 Uiso 1 1 calc R U . . .
C7 C -0.0910(9) 0.3526(11) 0.5531(7) 0.073(6) Uani 1 1 d . . . . .
H7 H -0.1280 0.3635 0.5680 0.088 Uiso 1 1 calc R U . . .
C8 C -0.0116(7) 0.3973(8) 0.5642(5) 0.046(3) Uani 1 1 d . . . . .
H8 H 0.0058 0.4372 0.5877 0.056 Uiso 1 1 calc R U . . .
C9 C 0.1244(6) 0.4017(6) 0.6317(3) 0.019(2) Uani 1 1 d . . . . .
H9 H 0.0816 0.3518 0.6229 0.023 Uiso 1 1 calc R U . . .
C10 C 0.1492(6) 0.4112(6) 0.6798(3) 0.018(2) Uani 1 1 d . . . . .
C11 C 0.1137(7) 0.3448(6) 0.7087(4) 0.029(2) Uani 1 1 d . . . . .
H11 H 0.0726 0.2965 0.6964 0.035 Uiso 1 1 calc R U . . .
C12 C 0.1370(7) 0.3479(6) 0.7546(4) 0.030(3) Uani 1 1 d . . . . .
H12 H 0.1117 0.3026 0.7742 0.036 Uiso 1 1 calc R U . . .
C13 C 0.2326(6) 0.4837(6) 0.7442(3) 0.019(2) Uani 1 1 d . . . . .
C14 C 0.1970(7) 0.4169(6) 0.7716(4) 0.025(2) Uani 1 1 d . . . . .
H14 H 0.2147 0.4190 0.8030 0.030 Uiso 1 1 calc R U . . .
C15 C 0.2084(5) 0.4837(6) 0.6978(3) 0.0146(19) Uani 1 1 d . . . . .
C16 C 0.3304(8) 0.5537(8) 0.8036(4) 0.041(3) Uani 1 1 d . . . . .
H16A H 0.3324 0.5049 0.8055 0.061 Uiso 1 1 calc R U . . .
H16B H 0.2990 0.5560 0.8298 0.061 Uiso 1 1 calc R U . . .
H16C H 0.3839 0.5990 0.8053 0.061 Uiso 1 1 calc R U . . .
C17 C 0.3286(6) 0.4915(5) 0.4790(3) 0.0155(19) Uani 1 1 d . . . . .
H17A H 0.3019 0.4787 0.5100 0.019 Uiso 1 1 calc R U . . .
H17B H 0.3821 0.4991 0.4832 0.019 Uiso 1 1 calc R U . . .
C18 C 0.2818(6) 0.4253(5) 0.4440(3) 0.0157(18) Uani 1 1 d . . . . .
H18 H 0.2270 0.4168 0.4432 0.019 Uiso 1 1 calc R U . . .
C19 C 0.2753(6) 0.3462(6) 0.4548(4) 0.022(2) Uani 1 1 d . . . . .
C20 C 0.3288(7) 0.3377(7) 0.4810(4) 0.029(3) Uani 1 1 d . . . . .
H20 H 0.3751 0.3828 0.4922 0.035 Uiso 1 1 calc R U . . .
C21 C 0.3153(8) 0.2630(8) 0.4912(5) 0.044(4) Uani 1 1 d . . . . .
H21 H 0.3510 0.2567 0.5108 0.053 Uiso 1 1 calc R U . . .
C22 C 0.2515(9) 0.1989(8) 0.4735(6) 0.049(4) Uani 1 1 d . . . . .
H22 H 0.2448 0.1483 0.4797 0.058 Uiso 1 1 calc R U . . .
C23 C 0.1976(8) 0.2043(7) 0.4475(5) 0.040(3) Uani 1 1 d . . . . .
H23 H 0.1528 0.1580 0.4362 0.048 Uiso 1 1 calc R U . . .
C24 C 0.2077(7) 0.2786(6) 0.4372(4) 0.033(3) Uani 1 1 d . . . . .
H24 H 0.1699 0.2835 0.4187 0.039 Uiso 1 1 calc R U . . .
C25 C 0.3408(5) 0.4288(5) 0.3669(3) 0.0176(19) Uani 1 1 d . . . . .
H25 H 0.3342 0.3786 0.3745 0.021 Uiso 1 1 calc R U . . .
C26 C 0.3735(6) 0.4609(5) 0.3217(3) 0.0156(19) Uani 1 1 d . . . . .
C27 C 0.4028(6) 0.4222(6) 0.2945(4) 0.021(2) Uani 1 1 d . . . . .
H27 H 0.4026 0.3769 0.3066 0.025 Uiso 1 1 calc R U . . .
C28 C 0.4322(6) 0.4497(6) 0.2501(3) 0.020(2) Uani 1 1 d . . . . .
H28 H 0.4524 0.4232 0.2316 0.024 Uiso 1 1 calc R U . . .
C29 C 0.4324(7) 0.5156(7) 0.2322(4) 0.026(2) Uani 1 1 d . . . . .
H29 H 0.4518 0.5336 0.2013 0.032 Uiso 1 1 calc R U . . .
C30 C 0.4046(6) 0.5551(6) 0.2590(3) 0.017(2) Uani 1 1 d . . . . .
C31 C 0.3722(5) 0.5278(5) 0.3037(3) 0.0126(18) Uani 1 1 d . . . . .
C32 C 0.4422(8) 0.6575(8) 0.2005(4) 0.036(3) Uani 1 1 d . . . . .
H32A H 0.4217 0.6186 0.1750 0.054 Uiso 1 1 calc R U . . .
H32B H 0.4988 0.6775 0.2042 0.054 Uiso 1 1 calc R U . . .
H32C H 0.4333 0.7012 0.1929 0.054 Uiso 1 1 calc R U . . .
O1W O 0.4445(13) 0.5113(13) 0.7155(6) 0.059(3) Uani 0.5 1 d D . P . .
C1W C 0.4713(18) 0.4977(19) 0.6731(8) 0.059(3) Uani 0.5 1 d D . P . .
O2W O 0.1709(13) 0.3829(13) 0.2860(7) 0.059(3) Uani 0.5 1 d D . P . .
C2W C 0.1277(18) 0.4212(18) 0.2884(10) 0.059(3) Uani 0.5 1 d D . P . .
O3W O 0.826(2) 0.824(2) 0.4243(12) 0.111(5) Uani 0.5 1 d . . P . .
O3W' O 0.804(2) 0.801(2) 0.3889(12) 0.111(5) Uani 0.5 1 d . . P . .
O4W O 1.0000 1.0000 0.4134(10) 0.111(5) Uani 1 3 d S T P . .
O6W O 0.470(2) 0.355(2) 0.5806(11) 0.111(5) Uani 0.5 1 d . . P . .
O5W O -0.284(3) 0.343(3) 0.5906(16) 0.111(5) Uani 0.3333 1 d . . P . .

loop_
_atom_site_aniso_label
_atom_site_aniso_U_11
_atom_site_aniso_U_22
_atom_site_aniso_U_33
_atom_site_aniso_U_23
_atom_site_aniso_U_13
_atom_site_aniso_U_12
Tb1 0.0110(2) 0.0110(2) 0.0139(3) 0.000 0.000 0.00549(11)
Mn1 0.0110(7) 0.0093(7) 0.0108(7) 0.0010(5) 0.0007(5) 0.0023(5)
Mn2 0.0140(7) 0.0099(7) 0.0112(6) 0.0001(5) 0.0014(5) 0.0071(6)
Cl1 0.0171(11) 0.0145(11) 0.0196(11) 0.0007(9) -0.0005(9) 0.0090(9)
Cl2 0.0140(11) 0.0168(11) 0.0208(11) 0.0015(9) 0.0025(8) 0.0101(9)
Na1 0.016(2) 0.016(2) 0.016(3) 0.000 0.000 0.0081(10)
Na2 0.0137(19) 0.0137(19) 0.015(3) 0.000 0.000 0.0069(10)
O1 0.011(3) 0.017(3) 0.011(3) 0.001(2) -0.001(2) 0.005(3)
O2 0.017(3) 0.011(3) 0.011(3) 0.002(2) 0.002(2) 0.006(3)
O3 0.027(4) 0.018(4) 0.016(3) 0.001(3) -0.007(3) 0.010(3)
O4 0.015(3) 0.009(3) 0.014(3) -0.001(2) -0.001(2) 0.006(3)
O5 0.018(3) 0.016(3) 0.013(3) -0.002(3) 0.002(3) 0.010(3)
O6 0.032(4) 0.026(4) 0.016(3) 0.007(3) 0.010(3) 0.020(3)
O7 0.007(3) 0.007(3) 0.018(6) 0.000 0.000 0.0035(15)
O8 0.011(3) 0.011(3) 0.021(6) 0.000 0.000 0.0053(16)
N1 0.013(4) 0.012(4) 0.015(4) 0.004(3) -0.002(3) 0.003(3)
N2 0.013(4) 0.005(3) 0.016(4) 0.003(3) 0.003(3) 0.003(3)
C1 0.016(5) 0.013(5) 0.010(4) -0.001(3) 0.000(3) 0.003(4)
C2 0.022(5) 0.013(4) 0.018(5) -0.002(3) -0.004(4) 0.007(4)
C3 0.025(6) 0.016(5) 0.033(6) 0.015(4) -0.010(5) -0.002(4)
C4 0.050(8) 0.020(6) 0.042(7) 0.004(5) -0.023(6) 0.003(6)
C5 0.076(13) 0.038(9) 0.064(12) 0.002(8) -0.049(10) 0.007(9)
C6 0.058(11) 0.038(9) 0.082(14) 0.029(9) -0.037(10) -0.015(8)
C7 0.026(7) 0.084(13) 0.097(14) 0.059(11) 0.012(8) 0.017(8)
C8 0.017(6) 0.046(8) 0.057(8) 0.015(6) -0.010(6) 0.002(6)
C9 0.017(5) 0.017(5) 0.023(5) 0.005(4) 0.007(4) 0.009(4)
C10 0.017(5) 0.019(5) 0.017(5) 0.000(4) 0.002(4) 0.008(4)
C11 0.037(6) 0.013(5) 0.030(6) 0.007(4) 0.003(5) 0.008(5)
C12 0.045(7) 0.023(6) 0.019(5) 0.010(4) 0.006(5) 0.015(5)
C13 0.025(5) 0.024(5) 0.011(4) -0.003(4) -0.002(4) 0.014(5)
C14 0.039(6) 0.021(5) 0.016(5) 0.005(4) 0.004(4) 0.016(5)
C15 0.011(4) 0.015(5) 0.023(5) 0.005(4) 0.004(4) 0.010(4)
C16 0.050(8) 0.034(7) 0.028(6) 0.003(5) -0.022(6) 0.014(6)
C17 0.020(5) 0.017(5) 0.014(5) 0.006(4) 0.002(4) 0.013(4)
C18 0.021(5) 0.014(4) 0.016(4) 0.003(3) 0.003(4) 0.011(4)
C19 0.028(6) 0.019(5) 0.022(5) 0.008(4) 0.016(4) 0.014(4)
C20 0.029(6) 0.025(6) 0.037(6) 0.016(5) 0.015(5) 0.017(5)
C21 0.045(8) 0.040(8) 0.063(9) 0.032(7) 0.031(7) 0.033(7)
C22 0.054(9) 0.032(7) 0.066(9) 0.022(6) 0.037(8) 0.025(7)
C23 0.043(7) 0.015(5) 0.056(8) 0.000(5) 0.017(6) 0.011(5)
C24 0.039(7) 0.019(5) 0.036(6) 0.002(5) 0.012(5) 0.011(5)
C25 0.020(5) 0.011(4) 0.027(5) 0.001(4) 0.002(4) 0.011(4)
C26 0.020(5) 0.015(5) 0.011(4) -0.003(3) 0.001(4) 0.009(4)
C27 0.023(5) 0.020(5) 0.026(5) -0.007(4) -0.004(4) 0.015(4)
C28 0.030(6) 0.023(5) 0.014(5) -0.007(4) 0.001(4) 0.018(5)
C29 0.028(6) 0.034(6) 0.016(5) -0.004(4) 0.002(4) 0.014(5)
C30 0.018(5) 0.019(5) 0.016(5) 0.001(4) 0.002(4) 0.011(4)
C31 0.008(4) 0.012(4) 0.015(4) -0.007(3) -0.005(3) 0.003(3)
C32 0.058(8) 0.045(7) 0.020(6) 0.011(5) 0.022(5) 0.037(7)
O1W 0.073(8) 0.064(8) 0.043(7) -0.016(6) -0.027(6) 0.034(7)
C1W 0.073(8) 0.064(8) 0.043(7) -0.016(6) -0.027(6) 0.034(7)
O2W 0.073(8) 0.064(8) 0.043(7) -0.016(6) -0.027(6) 0.034(7)
C2W 0.073(8) 0.064(8) 0.043(7) -0.016(6) -0.027(6) 0.034(7)
O3W 0.117(13) 0.127(13) 0.121(13) -0.001(12) -0.026(11) 0.085(12)
O3W' 0.117(13) 0.127(13) 0.121(13) -0.001(12) -0.026(11) 0.085(12)
O4W 0.117(13) 0.127(13) 0.121(13) -0.001(12) -0.026(11) 0.085(12)
O6W 0.117(13) 0.127(13) 0.121(13) -0.001(12) -0.026(11) 0.085(12)
O5W 0.117(13) 0.127(13) 0.121(13) -0.001(12) -0.026(11) 0.085(12)

loop_
_atom_type_symbol
_atom_type_description
_atom_type_scat_dispersion_real
_atom_type_scat_dispersion_imag
_atom_type_scat_source
C C 0.0033 0.0016 'International Tables Vol C Tables 4.2.6.8 and 6.1.1.4'
H H 0.0000 0.0000 'International Tables Vol C Tables 4.2.6.8 and 6.1.1.4'
N N 0.0061 0.0033 'International Tables Vol C Tables 4.2.6.8 and 6.1.1.4'
O O 0.0106 0.0060 'International Tables Vol C Tables 4.2.6.8 and 6.1.1.4'
Cl Cl 0.1484 0.1585 'International Tables Vol C Tables 4.2.6.8 and 6.1.1.4'
Mn Mn 0.3368 0.7283 'International Tables Vol C Tables 4.2.6.8 and 6.1.1.4'
Tb Tb -0.1723 4.1537 'International Tables Vol C Tables 4.2.6.8 and 6.1.1.4'
Na Na 0.0362 0.0249 'International Tables Vol C Tables 4.2.6.8 and 6.1.1.4'

loop_
_geom_angle_atom_site_label_1
_geom_angle_atom_site_label_2
_geom_angle_atom_site_label_3
_geom_angle
_geom_angle_site_symmetry_1
_geom_angle_site_symmetry_3
_geom_angle_publ_flag
O4 Tb1 O4 103.16(19) 2_665 . ?
O4 Tb1 O4 103.16(19) 2_665 3_565 ?
O4 Tb1 O4 103.16(19) . 3_565 ?
O4 Tb1 O1 85.1(2) 2_665 3_565 ?
O4 Tb1 O1 170.1(2) . 3_565 ?
O4 Tb1 O1 80.0(2) 3_565 3_565 ?
O4 Tb1 O1 170.1(2) 2_665 . ?
O4 Tb1 O1 80.0(2) . . ?
O4 Tb1 O1 85.1(2) 3_565 . ?
O1 Tb1 O1 91.0(2) 3_565 . ?
O4 Tb1 O1 80.0(2) 2_665 2_665 ?
O4 Tb1 O1 85.1(2) . 2_665 ?
O4 Tb1 O1 170.1(2) 3_565 2_665 ?
O1 Tb1 O1 91.0(2) 3_565 2_665 ?
O1 Tb1 O1 91.0(2) . 2_665 ?
O4 Tb1 O8 64.78(16) 2_665 . ?
O4 Tb1 O8 64.78(16) . . ?
O4 Tb1 O8 64.78(16) 3_565 . ?
O1 Tb1 O8 124.57(15) 3_565 . ?
O1 Tb1 O8 124.58(16) . . ?
O1 Tb1 O8 124.57(16) 2_665 . ?
O4 Tb1 Mn2 84.10(16) 2_665 . ?
O4 Tb1 Mn2 30.99(16) . . ?
O4 Tb1 Mn2 84.14(16) 3_565 . ?
O1 Tb1 Mn2 158.21(16) 3_565 . ?
O1 Tb1 Mn2 102.50(16) . . ?
O1 Tb1 Mn2 105.66(15) 2_665 . ?
O8 Tb1 Mn2 33.79(2) . . ?
O4 Tb1 Mn2 84.13(16) 2_665 3_565 ?
O4 Tb1 Mn2 84.10(16) . 3_565 ?
O4 Tb1 Mn2 30.99(16) 3_565 3_565 ?
O1 Tb1 Mn2 102.50(16) 3_565 3_565 ?
O1 Tb1 Mn2 105.66(15) . 3_565 ?
O1 Tb1 Mn2 158.21(16) 2_665 3_565 ?
O8 Tb1 Mn2 33.79(2) . 3_565 ?
Mn2 Tb1 Mn2 57.59(4) . 3_565 ?
O4 Tb1 Mn2 30.99(16) 2_665 2_665 ?
O4 Tb1 Mn2 84.14(16) . 2_665 ?
O4 Tb1 Mn2 84.10(16) 3_565 2_665 ?
O1 Tb1 Mn2 105.66(16) 3_565 2_665 ?
O1 Tb1 Mn2 158.21(16) . 2_665 ?
O1 Tb1 Mn2 102.50(16) 2_665 2_665 ?
O8 Tb1 Mn2 33.79(2) . 2_665 ?
Mn2 Tb1 Mn2 57.59(4) . 2_665 ?
Mn2 Tb1 Mn2 57.59(4) 3_565 2_665 ?
O7 Mn1 O2 93.6(4) . . ?
O7 Mn1 O1 92.5(4) . . ?
O2 Mn1 O1 173.9(3) . . ?
O7 Mn1 N1 174.9(4) . . ?
O2 Mn1 N1 91.1(3) . . ?
O1 Mn1 N1 82.9(3) . . ?
O7 Mn1 Cl1 82.37(7) . 3_565 ?
O2 Mn1 Cl1 95.2(2) . 3_565 ?
O1 Mn1 Cl1 86.2(2) . 3_565 ?
N1 Mn1 Cl1 99.3(2) . 3_565 ?
O7 Mn1 Cl1 81.64(7) . . ?
O2 Mn1 Cl1 86.8(2) . . ?
O1 Mn1 Cl1 93.5(2) . . ?
N1 Mn1 Cl1 96.6(2) . . ?
Cl1 Mn1 Cl1 163.98(8) 3_565 . ?
O7 Mn1 Na1 54.6(3) . . ?
O2 Mn1 Na1 39.2(2) . . ?
O1 Mn1 Na1 146.9(2) . . ?
N1 Mn1 Na1 130.2(2) . . ?
Cl1 Mn1 Na1 86.00(6) 3_565 . ?
Cl1 Mn1 Na1 85.60(6) . . ?
O5 Mn2 O4 170.8(3) . . ?
O5 Mn2 O8 99.7(4) . . ?
O4 Mn2 O8 88.7(4) . . ?
O5 Mn2 N2 90.0(3) . . ?
O4 Mn2 N2 82.1(3) . . ?
O8 Mn2 N2 168.6(4) . . ?
O5 Mn2 Cl2 93.9(2) . 3_565 ?
O4 Mn2 Cl2 91.2(2) . 3_565 ?
O8 Mn2 Cl2 81.13(7) . 3_565 ?
N2 Mn2 Cl2 92.3(2) . 3_565 ?
O5 Mn2 Cl2 86.4(2) . . ?
O4 Mn2 Cl2 91.3(2) . . ?
O8 Mn2 Cl2 79.94(7) . . ?
N2 Mn2 Cl2 106.8(2) . . ?
Cl2 Mn2 Cl2 160.85(9) 3_565 . ?
O5 Mn2 Tb1 150.2(2) . . ?
O4 Mn2 Tb1 38.00(19) . . ?
O8 Mn2 Tb1 50.7(3) . . ?
N2 Mn2 Tb1 119.8(2) . . ?
Cl2 Mn2 Tb1 85.49(6) 3_565 . ?
Cl2 Mn2 Tb1 84.83(6) . . ?
O5 Mn2 Na2 37.8(2) . . ?
O4 Mn2 Na2 150.8(2) . . ?
O8 Mn2 Na2 62.1(3) . . ?
N2 Mn2 Na2 126.9(2) . . ?
Cl2 Mn2 Na2 84.61(6) 3_565 . ?
Cl2 Mn2 Na2 83.97(6) . . ?
Tb1 Mn2 Na2 112.79(7) . . ?
Mn1 Cl1 Mn1 76.01(8) 2_665 . ?
Mn2 Cl2 Mn2 79.12(9) 2_665 . ?
O2 Na1 O2 102.7(3) 3_565 . ?
O2 Na1 O2 102.7(3) 3_565 2_665 ?
O2 Na1 O2 102.7(3) . 2_665 ?
O2 Na1 O3 67.8(2) 3_565 3_565 ?
O2 Na1 O3 106.2(3) . 3_565 ?
O2 Na1 O3 150.9(3) 2_665 3_565 ?
O2 Na1 O3 106.2(3) 3_565 2_665 ?
O2 Na1 O3 150.9(3) . 2_665 ?
O2 Na1 O3 67.8(2) 2_665 2_665 ?
O3 Na1 O3 87.9(3) 3_565 2_665 ?
O2 Na1 O3 150.9(3) 3_565 . ?
O2 Na1 O3 67.8(2) . . ?
O2 Na1 O3 106.2(2) 2_665 . ?
O3 Na1 O3 87.9(3) 3_565 . ?
O3 Na1 O3 87.9(3) 2_665 . ?
O2 Na1 O7 64.4(2) 3_565 . ?
O2 Na1 O7 64.4(2) . . ?
O2 Na1 O7 64.4(2) 2_665 . ?
O3 Na1 O7 126.7(2) 3_565 . ?
O3 Na1 O7 126.7(2) 2_665 . ?
O3 Na1 O7 126.7(2) . . ?
O2 Na1 Mn1 31.31(18) 3_565 3_565 ?
O2 Na1 Mn1 85.1(2) . 3_565 ?
O2 Na1 Mn1 81.7(2) 2_665 3_565 ?
O3 Na1 Mn1 97.43(18) 3_565 3_565 ?
O3 Na1 Mn1 118.88(19) 2_665 3_565 ?
O3 Na1 Mn1 152.8(2) . 3_565 ?
O7 Na1 Mn1 33.22(6) . 3_565 ?
O2 Na1 Mn1 85.1(2) 3_565 2_665 ?
O2 Na1 Mn1 81.7(2) . 2_665 ?
O2 Na1 Mn1 31.31(18) 2_665 2_665 ?
O3 Na1 Mn1 152.8(2) 3_565 2_665 ?
O3 Na1 Mn1 97.43(18) 2_665 2_665 ?
O3 Na1 Mn1 118.88(19) . 2_665 ?
O7 Na1 Mn1 33.22(6) . 2_665 ?
Mn1 Na1 Mn1 56.65(10) 3_565 2_665 ?
O2 Na1 Mn1 81.7(2) 3_565 . ?
O2 Na1 Mn1 31.31(18) . . ?
O2 Na1 Mn1 85.1(2) 2_665 . ?
O3 Na1 Mn1 118.9(2) 3_565 . ?
O3 Na1 Mn1 152.8(2) 2_665 . ?
O3 Na1 Mn1 97.44(18) . . ?
O7 Na1 Mn1 33.22(6) . . ?
Mn1 Na1 Mn1 56.65(10) 3_565 . ?
Mn1 Na1 Mn1 56.65(10) 2_665 . ?
O5 Na2 O5 101.5(3) 3_565 2_665 ?
O5 Na2 O5 101.5(3) 3_565 . ?
O5 Na2 O5 101.5(3) 2_665 . ?
O5 Na2 O6 68.3(2) 3_565 3_565 ?
O5 Na2 O6 155.6(3) 2_665 3_565 ?
O5 Na2 O6 102.3(2) . 3_565 ?
O5 Na2 O6 102.3(2) 3_565 2_665 ?
O5 Na2 O6 68.3(2) 2_665 2_665 ?
O5 Na2 O6 155.6(3) . 2_665 ?
O6 Na2 O6 91.7(3) 3_565 2_665 ?
O5 Na2 O6 155.6(3) 3_565 . ?
O5 Na2 O6 102.3(2) 2_665 . ?
O5 Na2 O6 68.3(2) . . ?
O6 Na2 O6 91.7(3) 3_565 . ?
O6 Na2 O6 91.7(3) 2_665 . ?
O5 Na2 Mn2 30.07(18) 3_565 3_565 ?
O5 Na2 Mn2 81.1(2) 2_665 3_565 ?
O5 Na2 Mn2 84.1(2) . 3_565 ?
O6 Na2 Mn2 95.79(18) 3_565 3_565 ?
O6 Na2 Mn2 114.6(2) 2_665 3_565 ?
O6 Na2 Mn2 152.4(2) . 3_565 ?
O5 Na2 Mn2 84.1(2) 3_565 2_665 ?
O5 Na2 Mn2 30.07(18) 2_665 2_665 ?
O5 Na2 Mn2 81.1(2) . 2_665 ?
O6 Na2 Mn2 152.4(2) 3_565 2_665 ?
O6 Na2 Mn2 95.79(18) 2_665 2_665 ?
O6 Na2 Mn2 114.6(2) . 2_665 ?
Mn2 Na2 Mn2 56.98(10) 3_565 2_665 ?
O5 Na2 Mn2 81.1(2) 3_565 . ?
O5 Na2 Mn2 84.1(2) 2_665 . ?
O5 Na2 Mn2 30.07(18) . . ?
O6 Na2 Mn2 114.6(2) 3_565 . ?
O6 Na2 Mn2 152.4(2) 2_665 . ?
O6 Na2 Mn2 95.79(18) . . ?
Mn2 Na2 Mn2 56.98(10) 3_565 . ?
Mn2 Na2 Mn2 56.98(10) 2_665 . ?
C1 O1 Mn1 111.3(5) . . ?
C1 O1 Tb1 121.9(5) . . ?
Mn1 O1 Tb1 124.0(3) . . ?
C15 O2 Mn1 128.0(6) . . ?
C15 O2 Na1 120.6(6) . . ?
Mn1 O2 Na1 109.5(3) . . ?
C13 O3 C16 115.4(8) . . ?
C13 O3 Na1 117.3(6) . . ?
C16 O3 Na1 127.2(7) . . ?
C17 O4 Mn2 116.1(5) . . ?
C17 O4 Tb1 132.8(5) . . ?
Mn2 O4 Tb1 111.0(3) . . ?
C31 O5 Mn2 125.1(6) . . ?
C31 O5 Na2 119.4(6) . . ?
Mn2 O5 Na2 112.2(3) . . ?
C30 O6 C32 117.6(8) . . ?
C30 O6 Na2 118.4(6) . . ?
C32 O6 Na2 124.0(6) . . ?
Mn1 O7 Mn1 119.85(4) 3_565 . ?
Mn1 O7 Mn1 119.85(4) 3_565 2_665 ?
Mn1 O7 Mn1 119.85(4) . 2_665 ?
Mn1 O7 Na1 92.2(3) 3_565 . ?
Mn1 O7 Na1 92.2(3) . . ?
Mn1 O7 Na1 92.2(3) 2_665 . ?
Mn2 O8 Mn2 119.07(11) . 3_565 ?
Mn2 O8 Mn2 119.07(11) . 2_665 ?
Mn2 O8 Mn2 119.07(11) 3_565 2_665 ?
Mn2 O8 Tb1 95.6(3) . . ?
Mn2 O8 Tb1 95.6(3) 3_565 . ?
Mn2 O8 Tb1 95.6(3) 2_665 . ?
C9 N1 C2 120.3(8) . . ?
C9 N1 Mn1 125.6(7) . . ?
C2 N1 Mn1 113.8(6) . . ?
C25 N2 C18 125.0(7) . . ?
C25 N2 Mn2 125.8(6) . . ?
C18 N2 Mn2 109.2(5) . . ?
O1 C1 C2 109.6(7) . . ?
O1 C1 H1A 109.7 . . ?
C2 C1 H1A 109.7 . . ?
O1 C1 H1B 109.7 . . ?
C2 C1 H1B 109.7 . . ?
H1A C1 H1B 108.2 . . ?
N1 C2 C3 117.0(8) . . ?
N1 C2 C1 105.2(7) . . ?
C3 C2 C1 111.6(8) . . ?
N1 C2 H2 107.6 . . ?
C3 C2 H2 107.6 . . ?
C1 C2 H2 107.6 . . ?
C4 C3 C8 119.3(12) . . ?
C4 C3 C2 120.0(12) . . ?
C8 C3 C2 120.6(10) . . ?
C3 C4 C5 121.7(17) . . ?
C3 C4 H4 119.2 . . ?
C5 C4 H4 119.2 . . ?
C6 C5 C4 119.3(17) . . ?
C6 C5 H5 120.3 . . ?
C4 C5 H5 120.3 . . ?
C5 C6 C7 120.2(16) . . ?
C5 C6 H6 119.9 . . ?
C7 C6 H6 119.9 . . ?
C6 C7 C8 120.3(18) . . ?
C6 C7 H7 119.9 . . ?
C8 C7 H7 119.9 . . ?
C3 C8 C7 119.1(15) . . ?
C3 C8 H8 120.4 . . ?
C7 C8 H8 120.4 . . ?
N1 C9 C10 125.9(9) . . ?
N1 C9 H9 117.0 . . ?
C10 C9 H9 117.0 . . ?
C11 C10 C15 120.2(9) . . ?
C11 C10 C9 117.5(9) . . ?
C15 C10 C9 122.3(9) . . ?
C12 C11 C10 121.1(10) . . ?
C12 C11 H11 119.4 . . ?
C10 C11 H11 119.4 . . ?
C14 C12 C11 118.9(10) . . ?
C14 C12 H12 120.5 . . ?
C11 C12 H12 120.5 . . ?
C14 C13 O3 124.0(9) . . ?
C14 C13 C15 121.5(10) . . ?
O3 C13 C15 114.5(9) . . ?
C12 C14 C13 121.3(10) . . ?
C12 C14 H14 119.4 . . ?
C13 C14 H14 119.4 . . ?
O2 C15 C13 119.1(9) . . ?
O2 C15 C10 124.1(9) . . ?
C13 C15 C10 116.8(9) . . ?
O3 C16 H16A 109.5 . . ?
O3 C16 H16B 109.5 . . ?
H16A C16 H16B 109.5 . . ?
O3 C16 H16C 109.5 . . ?
H16A C16 H16C 109.5 . . ?
H16B C16 H16C 109.5 . . ?
O4 C17 C18 107.1(7) . . ?
O4 C17 H17A 110.3 . . ?
C18 C17 H17A 110.3 . . ?
O4 C17 H17B 110.3 . . ?
C18 C17 H17B 110.3 . . ?
H17A C17 H17B 108.5 . . ?
N2 C18 C19 115.2(7) . . ?
N2 C18 C17 102.9(7) . . ?
C19 C18 C17 116.4(8) . . ?
N2 C18 H18 107.3 . . ?
C19 C18 H18 107.3 . . ?
C17 C18 H18 107.3 . . ?
C20 C19 C24 119.7(10) . . ?
C20 C19 C18 123.8(10) . . ?
C24 C19 C18 116.5(10) . . ?
C19 C20 C21 119.5(12) . . ?
C19 C20 H20 120.3 . . ?
C21 C20 H20 120.3 . . ?
C22 C21 C20 120.3(14) . . ?
C22 C21 H21 119.8 . . ?
C20 C21 H21 119.8 . . ?
C23 C22 C21 122.3(13) . . ?
C23 C22 H22 118.9 . . ?
C21 C22 H22 118.9 . . ?
C22 C23 C24 119.5(13) . . ?
C22 C23 H23 120.2 . . ?
C24 C23 H23 120.2 . . ?
C23 C24 C19 118.6(12) . . ?
C23 C24 H24 120.7 . . ?
C19 C24 H24 120.7 . . ?
N2 C25 C26 125.7(8) . . ?
N2 C25 H25 117.2 . . ?
C26 C25 H25 117.2 . . ?
C27 C26 C31 120.3(9) . . ?
C27 C26 C25 118.3(9) . . ?
C31 C26 C25 121.3(8) . . ?
C28 C27 C26 120.1(9) . . ?
C28 C27 H27 120.0 . . ?
C26 C27 H27 120.0 . . ?
C27 C28 C29 120.3(9) . . ?
C27 C28 H28 119.9 . . ?
C29 C28 H28 119.9 . . ?
C30 C29 C28 120.2(10) . . ?
C30 C29 H29 119.9 . . ?
C28 C29 H29 119.9 . . ?
O6 C30 C29 124.2(9) . . ?
O6 C30 C31 114.7(8) . . ?
C29 C30 C31 121.1(9) . . ?
O5 C31 C30 118.8(9) . . ?
O5 C31 C26 123.3(8) . . ?
C30 C31 C26 117.9(8) . . ?
O6 C32 H32A 109.5 . . ?
O6 C32 H32B 109.5 . . ?
H32A C32 H32B 109.5 . . ?
O6 C32 H32C 109.5 . . ?
H32A C32 H32C 109.5 . . ?
H32B C32 H32C 109.5 . . ?
O5W O5W O5W 59.998(14) 3_455 2_565 ?

loop_
_geom_bond_atom_site_label_1
_geom_bond_atom_site_label_2
_geom_bond_distance
_geom_bond_site_symmetry_2
_geom_bond_publ_flag
Tb1 O4 2.282(6) 2_665 ?
Tb1 O4 2.282(6) . ?
Tb1 O4 2.282(6) 3_565 ?
Tb1 O1 2.310(6) 3_565 ?
Tb1 O1 2.310(6) . ?
Tb1 O1 2.310(6) 2_665 ?
Tb1 O8 2.688(11) . ?
Tb1 Mn2 3.4601(14) . ?
Tb1 Mn2 3.4602(14) 3_565 ?
Tb1 Mn2 3.4602(14) 2_665 ?
Mn1 O7 1.8908(14) . ?
Mn1 O2 1.901(6) . ?
Mn1 O1 1.901(6) . ?
Mn1 N1 1.987(7) . ?
Mn1 Cl1 2.644(3) 3_565 ?
Mn1 Cl1 2.670(3) . ?
Mn1 Na1 3.449(6) . ?
Mn2 O5 1.890(7) . ?
Mn2 O4 1.908(6) . ?
Mn2 O8 1.9336(17) . ?
Mn2 N2 1.979(7) . ?
Mn2 Cl2 2.594(3) 3_565 ?
Mn2 Cl2 2.639(3) . ?
Mn2 Na2 3.494(5) . ?
Cl1 Mn1 2.644(3) 2_665 ?
Cl2 Mn2 2.594(3) 2_665 ?
Na1 O2 2.312(7) 3_565 ?
Na1 O2 2.313(7) . ?
Na1 O2 2.313(7) 2_665 ?
Na1 O3 2.383(8) 3_565 ?
Na1 O3 2.383(8) 2_665 ?
Na1 O3 2.383(8) . ?
Na1 O7 2.812(12) . ?
Na1 Mn1 3.449(6) 3_565 ?
Na1 Mn1 3.449(6) 2_665 ?
Na2 O5 2.311(7) 3_565 ?
Na2 O5 2.311(7) 2_665 ?
Na2 O5 2.311(7) . ?
Na2 O6 2.362(8) 3_565 ?
Na2 O6 2.362(8) 2_665 ?
Na2 O6 2.362(8) . ?
Na2 Mn2 3.494(5) 3_565 ?
Na2 Mn2 3.494(5) 2_665 ?
O1 C1 1.419(11) . ?
O2 C15 1.316(11) . ?
O3 C13 1.392(13) . ?
O3 C16 1.449(13) . ?
O4 C17 1.426(11) . ?
O5 C31 1.345(11) . ?
O6 C30 1.379(12) . ?
O6 C32 1.449(12) . ?
O7 Mn1 1.8908(14) 3_565 ?
O7 Mn1 1.8908(14) 2_665 ?
O8 Mn2 1.9336(17) 3_565 ?
O8 Mn2 1.9336(18) 2_665 ?
N1 C9 1.299(12) . ?
N1 C2 1.478(11) . ?
N2 C25 1.271(12) . ?
N2 C18 1.500(11) . ?
C1 C2 1.531(13) . ?
C1 H1A 0.9900 . ?
C1 H1B 0.9900 . ?
C2 C3 1.519(13) . ?
C2 H2 1.0000 . ?
C3 C4 1.358(17) . ?
C3 C8 1.368(19) . ?
C4 C5 1.38(2) . ?
C4 H4 0.9500 . ?
C5 C6 1.34(3) . ?
C5 H5 0.9500 . ?
C6 C7 1.38(3) . ?
C6 H6 0.9500 . ?
C7 C8 1.387(19) . ?
C7 H7 0.9500 . ?
C8 H8 0.9500 . ?
C9 C10 1.430(13) . ?
C9 H9 0.9500 . ?
C10 C11 1.395(14) . ?
C10 C15 1.406(14) . ?
C11 C12 1.373(15) . ?
C11 H11 0.9500 . ?
C12 C14 1.363(16) . ?
C12 H12 0.9500 . ?
C13 C14 1.376(14) . ?
C13 C15 1.400(13) . ?
C14 H14 0.9500 . ?
C16 H16A 0.9800 . ?
C16 H16B 0.9800 . ?
C16 H16C 0.9800 . ?
C17 C18 1.524(13) . ?
C17 H17A 0.9900 . ?
C17 H17B 0.9900 . ?
C18 C19 1.522(13) . ?
C18 H18 1.0000 . ?
C19 C20 1.364(15) . ?
C19 C24 1.416(16) . ?
C20 C21 1.382(16) . ?
C20 H20 0.9500 . ?
C21 C22 1.35(2) . ?
C21 H21 0.9500 . ?
C22 C23 1.33(2) . ?
C22 H22 0.9500 . ?
C23 C24 1.400(16) . ?
C23 H23 0.9500 . ?
C24 H24 0.9500 . ?
C25 C26 1.432(13) . ?
C25 H25 0.9500 . ?
C26 C27 1.391(13) . ?
C26 C31 1.418(13) . ?
C27 C28 1.380(14) . ?
C27 H27 0.9500 . ?
C28 C29 1.385(15) . ?
C28 H28 0.9500 . ?
C29 C30 1.380(14) . ?
C29 H29 0.9500 . ?
C30 C31 1.398(13) . ?
C32 H32A 0.9800 . ?
C32 H32B 0.9800 . ?
C32 H32C 0.9800 . ?
O1W C1W 1.390(14) . ?
O2W C2W 1.384(14) . ?
O3W O3W' 1.10(4) . ?
O5W O5W 1.53(7) 3_455 ?
O5W O5W 1.53(7) 2_565 ?
